data_7707151
loop_
_publ_author_name
'Kulyabin, Pavel S.'
'Izmer, Vyatcheslav V.'
'Goryunov, Georgy P.'
'Sharikov, Mikhail I.'
'Kononovich, Dmitry S.'
'Uborsky, Dmitry V.'
'Canich, Jo Ann M.'
'Voskoboynikov, Alexander Z.'

_publ_section_title
;
 Multisubstituted <i>C</i><sub>2</sub>-symmetric <i>ansa</i>-metallocenes
 bearing nitrogen heterocycles: influence of substituents on catalytic
 properties in propylene polymerization at higher temperatures.
;
_journal_issue 18
_journal_name_full 'Dalton transactions (Cambridge, England : 2003)'
_journal_page_first 6170
_journal_page_last 6180
_journal_paper_doi 10.1039/d1dt00645b
_journal_volume 50
_journal_year 2021
_chemical_formula_moiety 'C52 H46 N2 Si Zr, C7 H8'
_chemical_formula_sum 'C59 H54 N2 Si Zr'
_chemical_formula_weight 910.35
_space_group_crystal_system monoclinic
_space_group_IT_number 14
_space_group_name_Hall '-P 2ybc'
_space_group_name_H-M_alt 'P 1 21/c 1'
_atom_sites_solution_hydrogens geom
_audit_creation_method SHELXL-2014/7
_audit_update_record
;
2020-11-25 deposited with the CCDC.	2021-04-19 downloaded from the CCDC.
;
_cell_angle_alpha 90
_cell_angle_beta 91.7810(10)
_cell_angle_gamma 90
_cell_formula_units_Z 4
_cell_length_a 12.2494(5)
_cell_length_b 20.1522(8)
_cell_length_c 18.6075(8)
_cell_measurement_reflns_used 9406
_cell_measurement_temperature 120(2)
_cell_measurement_theta_max 30.42
_cell_measurement_theta_min 2.19
_cell_volume 4591.1(3)
_computing_cell_refinement 'Bruker SAINT'
_computing_data_collection 'Bruker APEX2'
_computing_data_reduction 'Bruker SAINT'
_computing_molecular_graphics 'SHELXTL (Sheldrick, 2008)'
_computing_publication_material 'SHELXTL (Sheldrick, 2008)'
_computing_structure_refinement 'SHELXL (Sheldrick, 2015b)'
_computing_structure_solution 'SHELXT (Sheldrick, 2015a)'
_diffrn_ambient_temperature 120(2)
_diffrn_detector_type 'Bruker APEX II CCD area detector'
_diffrn_measured_fraction_theta_full 1.000
_diffrn_measured_fraction_theta_max 1.000
_diffrn_measurement_device_type 'Bruker SMART APEX II diffractometer'
_diffrn_measurement_method '\o scans'
_diffrn_radiation_type MoK\a
_diffrn_radiation_wavelength 0.71073
_diffrn_reflns_av_R_equivalents 0.0371
_diffrn_reflns_av_unetI/netI 0.0223
_diffrn_reflns_Laue_measured_fraction_full 1.000
_diffrn_reflns_Laue_measured_fraction_max 1.000
_diffrn_reflns_limit_h_max 17
_diffrn_reflns_limit_h_min -17
_diffrn_reflns_limit_k_max 28
_diffrn_reflns_limit_k_min -28
_diffrn_reflns_limit_l_max 26
_diffrn_reflns_limit_l_min -26
_diffrn_reflns_number 98445
_diffrn_reflns_point_group_measured_fraction_full 1.000
_diffrn_reflns_point_group_measured_fraction_max 1.000
_diffrn_reflns_theta_full 25.242
_diffrn_reflns_theta_max 29.999
_diffrn_reflns_theta_min 1.490
_exptl_absorpt_coefficient_mu 0.308
_exptl_absorpt_correction_T_max 0.862
_exptl_absorpt_correction_T_min 0.838
_exptl_absorpt_correction_type multi-scan
_exptl_absorpt_process_details 'Bruker SADABS'
_exptl_crystal_colour yellow
_exptl_crystal_density_diffrn 1.317
_exptl_crystal_description prism
_exptl_crystal_F_000 1904
_exptl_crystal_size_max 0.330
_exptl_crystal_size_mid 0.280
_exptl_crystal_size_min 0.240
_refine_diff_density_max 0.461
_refine_diff_density_min -0.435
_refine_diff_density_rms 0.057
_refine_ls_extinction_method none
_refine_ls_goodness_of_fit_ref 1.012
_refine_ls_hydrogen_treatment constr
_refine_ls_matrix_type full
_refine_ls_number_parameters 615
_refine_ls_number_reflns 13397
_refine_ls_number_restraints 0
_refine_ls_restrained_S_all 1.012
_refine_ls_R_factor_all 0.0406
_refine_ls_R_factor_gt 0.0301
_refine_ls_shift/su_max 0.002
_refine_ls_shift/su_mean 0.000
_refine_ls_structure_factor_coef Fsqd
_refine_ls_weighting_details 'w=1/[\s^2^(Fo^2^)+(0.0400P)^2^+2.5000P] where P=(Fo^2^+2Fc^2^)/3'
_refine_ls_weighting_scheme calc
_refine_ls_wR_factor_gt 0.0756
_refine_ls_wR_factor_ref 0.0830
_reflns_Friedel_coverage 0.000
_reflns_number_gt 11187
_reflns_number_total 13397
_reflns_threshold_expression 'I > 2\s(I)'
_cod_data_source_file d1dt00645b2.cif
_cod_data_source_block pk2131
_cod_depositor_comments 'Adding full bibliography for 7707148--7707153.cif.'
_cod_original_sg_symbol_H-M 'P 21/c'
_cod_database_code 7707151
_shelx_shelxl_version_number 2014/7
_shelx_space_group_comment
;
The symmetry employed for this shelxl refinement is uniquely defined
by the following loop, which should always be used as a source of
symmetry information in preference to the above space-group names.
They are only intended as comments.
;
_shelx_estimated_absorpt_t_min 0.905
_shelx_estimated_absorpt_t_max 0.930

loop_
_space_group_symop_operation_xyz
'x, y, z'
'-x, y+1/2, -z+1/2'
'-x, -y, -z'
'x, -y-1/2, z-1/2'

loop_
_atom_site_label
_atom_site_type_symbol
_atom_site_fract_x
_atom_site_fract_y
_atom_site_fract_z
_atom_site_U_iso_or_equiv
_atom_site_adp_type
_atom_site_occupancy
_atom_site_site_symmetry_order
_atom_site_calc_flag
_atom_site_refinement_flags_posn
_atom_site_refinement_flags_adp
_atom_site_refinement_flags_occupancy
_atom_site_disorder_assembly
_atom_site_disorder_group
Zr1 Zr 0.68715(2) 0.30670(2) 0.70382(2) 0.01527(4) Uani 1 1 d . . . . .
Si1 Si 0.64482(3) 0.28030(2) 0.87603(2) 0.01787(7) Uani 1 1 d . . . . .
N1 N 1.03472(9) 0.34575(6) 0.65097(6) 0.0189(2) Uani 1 1 d . . . . .
N2 N 0.38072(10) 0.31434(6) 0.56452(7) 0.0243(2) Uani 1 1 d . . . . .
C1 C 0.66010(13) 0.39079(8) 0.62585(9) 0.0303(3) Uani 1 1 d . . . . .
H1A H 0.7307 0.4066 0.6094 0.045 Uiso 1 1 calc R U . . .
H1B H 0.6222 0.4271 0.6497 0.045 Uiso 1 1 calc R U . . .
H1C H 0.6156 0.3753 0.5845 0.045 Uiso 1 1 calc R U . . .
C2 C 0.75735(12) 0.23401(8) 0.62464(8) 0.0266(3) Uani 1 1 d . . . . .
H2A H 0.6993 0.2187 0.5912 0.040 Uiso 1 1 calc R U . . .
H2B H 0.7886 0.1959 0.6508 0.040 Uiso 1 1 calc R U . . .
H2C H 0.8146 0.2559 0.5977 0.040 Uiso 1 1 calc R U . . .
C3 C 0.58190(13) 0.33464(8) 0.94455(8) 0.0268(3) Uani 1 1 d . . . . .
H3A H 0.6347 0.3425 0.9843 0.040 Uiso 1 1 calc R U . . .
H3B H 0.5169 0.3129 0.9630 0.040 Uiso 1 1 calc R U . . .
H3C H 0.5610 0.3771 0.9224 0.040 Uiso 1 1 calc R U . . .
C4 C 0.68131(13) 0.20220(7) 0.92485(8) 0.0247(3) Uani 1 1 d . . . . .
H4A H 0.7059 0.1689 0.8905 0.037 Uiso 1 1 calc R U . . .
H4B H 0.6171 0.1854 0.9492 0.037 Uiso 1 1 calc R U . . .
H4C H 0.7401 0.2112 0.9605 0.037 Uiso 1 1 calc R U . . .
C5 C 0.84436(11) 0.38712(7) 0.74423(7) 0.0186(2) Uani 1 1 d . . . . .
H5 H 0.8585 0.4245 0.7148 0.022 Uiso 1 1 calc R U . . .
C6 C 0.76821(11) 0.38451(7) 0.79947(7) 0.0195(2) Uani 1 1 d . . . . .
C7 C 0.76428(11) 0.31832(7) 0.82894(7) 0.0176(2) Uani 1 1 d . . . . .
C8 C 0.84636(10) 0.28112(7) 0.79139(7) 0.0159(2) Uani 1 1 d . . . . .
C9 C 0.88226(11) 0.21408(7) 0.79548(7) 0.0187(2) Uani 1 1 d . . . . .
H9 H 0.8501 0.1842 0.8282 0.022 Uiso 1 1 calc R U . . .
C10 C 0.96352(11) 0.19276(7) 0.75196(8) 0.0209(3) Uani 1 1 d . . . . .
H10 H 0.9857 0.1476 0.7543 0.025 Uiso 1 1 calc R U . . .
C11 C 1.01542(11) 0.23608(7) 0.70363(7) 0.0197(3) Uani 1 1 d . . . . .
H11 H 1.0726 0.2200 0.6750 0.024 Uiso 1 1 calc R U . . .
C12 C 0.98328(10) 0.30112(7) 0.69813(7) 0.0170(2) Uani 1 1 d . . . . .
C13 C 0.89625(10) 0.32434(7) 0.74011(7) 0.0165(2) Uani 1 1 d . . . . .
C14 C 0.70796(13) 0.44559(7) 0.82318(9) 0.0273(3) Uani 1 1 d . . . . .
H14A H 0.6643 0.4634 0.7826 0.041 Uiso 1 1 calc R U . . .
H14B H 0.7607 0.4791 0.8401 0.041 Uiso 1 1 calc R U . . .
H14C H 0.6597 0.4339 0.8623 0.041 Uiso 1 1 calc R U . . .
C15 C 1.08749(11) 0.39602(7) 0.54898(7) 0.0190(2) Uani 1 1 d . . . . .
C16 C 1.04155(11) 0.33798(7) 0.57554(7) 0.0182(2) Uani 1 1 d . . . . .
C17 C 1.00978(12) 0.28832(7) 0.52740(8) 0.0226(3) Uani 1 1 d . . . . .
H17 H 0.9794 0.2476 0.5429 0.027 Uiso 1 1 calc R U . . .
C18 C 1.02528(13) 0.30212(8) 0.45470(8) 0.0269(3) Uani 1 1 d . . . . .
H18 H 1.0051 0.2691 0.4204 0.032 Uiso 1 1 calc R U . . .
C19 C 1.06886(13) 0.36179(8) 0.42933(8) 0.0271(3) Uani 1 1 d . . . . .
H19 H 1.0754 0.3686 0.3791 0.033 Uiso 1 1 calc R U . . .
C20 C 1.10235(11) 0.41081(7) 0.47739(8) 0.0216(3) Uani 1 1 d . . . . .
C21 C 1.14486(13) 0.48016(8) 0.46251(8) 0.0281(3) Uani 1 1 d . . . . .
H21A H 1.0842 0.5062 0.4404 0.034 Uiso 1 1 calc R U . . .
H21B H 1.2020 0.4764 0.4263 0.034 Uiso 1 1 calc R U . . .
C22 C 1.19317(16) 0.52054(8) 0.52718(9) 0.0343(4) Uani 1 1 d . . . . .
H22A H 1.2737 0.5169 0.5267 0.041 Uiso 1 1 calc R U . . .
H22B H 1.1744 0.5678 0.5193 0.041 Uiso 1 1 calc R U . . .
C23 C 1.15701(11) 0.50117(7) 0.60171(8) 0.0220(3) Uani 1 1 d . . . . .
C24 C 1.17324(12) 0.53425(7) 0.66666(9) 0.0268(3) Uani 1 1 d . . . . .
H24 H 1.2058 0.5770 0.6674 0.032 Uiso 1 1 calc R U . . .
C25 C 1.14174(13) 0.50480(8) 0.73120(9) 0.0269(3) Uani 1 1 d . . . . .
H25 H 1.1534 0.5290 0.7746 0.032 Uiso 1 1 calc R U . . .
C26 C 1.09420(12) 0.44181(7) 0.73519(8) 0.0236(3) Uani 1 1 d . . . . .
H26 H 1.0747 0.4228 0.7797 0.028 Uiso 1 1 calc R U . . .
C27 C 1.07709(11) 0.40864(7) 0.67010(7) 0.0191(2) Uani 1 1 d . . . . .
C28 C 1.10945(10) 0.43936(7) 0.60693(7) 0.0187(2) Uani 1 1 d . . . . .
C29 C 0.51678(10) 0.23308(7) 0.67519(7) 0.0184(2) Uani 1 1 d . . . . .
H29 H 0.5155 0.2072 0.6325 0.022 Uiso 1 1 calc R U . . .
C30 C 0.56317(11) 0.21375(7) 0.74224(7) 0.0182(2) Uani 1 1 d . . . . .
C31 C 0.55557(11) 0.26725(7) 0.79304(7) 0.0178(2) Uani 1 1 d . . . . .
C32 C 0.49699(11) 0.31978(7) 0.75472(7) 0.0186(2) Uani 1 1 d . . . . .
C33 C 0.46262(12) 0.38440(7) 0.77545(8) 0.0238(3) Uani 1 1 d . . . . .
H33 H 0.4784 0.4004 0.8227 0.029 Uiso 1 1 calc R U . . .
C34 C 0.40651(13) 0.42316(8) 0.72642(9) 0.0282(3) Uani 1 1 d . . . . .
H34 H 0.3850 0.4665 0.7401 0.034 Uiso 1 1 calc R U . . .
C35 C 0.37962(12) 0.40064(8) 0.65600(9) 0.0270(3) Uani 1 1 d . . . . .
H35 H 0.3398 0.4288 0.6237 0.032 Uiso 1 1 calc R U . . .
C36 C 0.41038(11) 0.33874(7) 0.63396(8) 0.0216(3) Uani 1 1 d . . . . .
C37 C 0.47218(10) 0.29777(7) 0.68232(7) 0.0183(2) Uani 1 1 d . . . . .
C38 C 0.61421(12) 0.14662(7) 0.75480(8) 0.0243(3) Uani 1 1 d . . . . .
H38A H 0.5924 0.1168 0.7153 0.036 Uiso 1 1 calc R U . . .
H38B H 0.5895 0.1284 0.8003 0.036 Uiso 1 1 calc R U . . .
H38C H 0.6939 0.1510 0.7569 0.036 Uiso 1 1 calc R U . . .
C39 C 0.34546(12) 0.30856(9) 0.44470(9) 0.0310(3) Uani 1 1 d . . . . .
C40 C 0.39321(12) 0.34810(8) 0.49852(8) 0.0265(3) Uani 1 1 d . . . . .
C41 C 0.43954(13) 0.40860(9) 0.47941(9) 0.0304(3) Uani 1 1 d . . . . .
H41 H 0.4741 0.4369 0.5140 0.037 Uiso 1 1 calc R U . . .
C42 C 0.43224(15) 0.42536(10) 0.40640(10) 0.0392(4) Uani 1 1 d . . . . .
H42 H 0.4642 0.4659 0.3917 0.047 Uiso 1 1 calc R U . . .
C43 C 0.38035(15) 0.38551(12) 0.35366(9) 0.0437(5) Uani 1 1 d . . . . .
H43 H 0.3759 0.4002 0.3051 0.052 Uiso 1 1 calc R U . . .
C44 C 0.33573(14) 0.32501(11) 0.37212(9) 0.0389(4) Uani 1 1 d . . . . .
C45 C 0.27067(16) 0.27650(13) 0.32575(10) 0.0505(6) Uani 1 1 d . . . . .
H45A H 0.3130 0.2673 0.2824 0.061 Uiso 1 1 calc R U . . .
H45B H 0.2023 0.2989 0.3095 0.061 Uiso 1 1 calc R U . . .
C46 C 0.23956(19) 0.20916(14) 0.35910(12) 0.0597(7) Uani 1 1 d . . . . .
H46A H 0.1646 0.1981 0.3417 0.072 Uiso 1 1 calc R U . . .
H46B H 0.2888 0.1750 0.3398 0.072 Uiso 1 1 calc R U . . .
C47 C 0.24310(13) 0.20280(10) 0.44047(11) 0.0397(4) Uani 1 1 d . . . . .
C48 C 0.19929(14) 0.15418(10) 0.48372(12) 0.0442(5) Uani 1 1 d . . . . .
H48 H 0.1578 0.1190 0.4627 0.053 Uiso 1 1 calc R U . . .
C49 C 0.21633(14) 0.15707(9) 0.55882(12) 0.0396(4) Uani 1 1 d . . . . .
H49 H 0.1848 0.1233 0.5871 0.047 Uiso 1 1 calc R U . . .
C50 C 0.27698(12) 0.20670(8) 0.59420(10) 0.0315(3) Uani 1 1 d . . . . .
H50 H 0.2878 0.2070 0.6450 0.038 Uiso 1 1 calc R U . . .
C51 C 0.32069(11) 0.25572(8) 0.55084(9) 0.0268(3) Uani 1 1 d . . . . .
C52 C 0.30122(12) 0.25183(9) 0.47644(9) 0.0309(3) Uani 1 1 d . . . . .
C1T C 0.0329(3) -0.02874(17) 0.5032(3) 0.0588(13) Uani 0.5 1 d G . P A -1
C2T C 0.0098(4) -0.0003(3) 0.5691(2) 0.086(4) Uani 0.5 1 d G . P A -1
H2TA H 0.0333 -0.0215 0.6125 0.104 Uiso 0.5 1 calc R U P A -1
C3T C -0.0477(4) 0.0591(3) 0.5714(3) 0.095(3) Uani 0.5 1 d G . P A -1
H3TA H -0.0635 0.0785 0.6165 0.114 Uiso 0.5 1 calc R U P A -1
C4T C -0.0820(4) 0.09006(19) 0.5079(3) 0.176(10) Uani 0.5 1 d G . P A -1
H4TA H -0.1212 0.1307 0.5096 0.211 Uiso 0.5 1 calc R U P A -1
C5T C -0.0589(3) 0.0616(2) 0.4421(3) 0.0742(18) Uani 0.5 1 d G . P A -1
H5TA H -0.0823 0.0828 0.3987 0.089 Uiso 0.5 1 calc R U P A -1
C6T C -0.0014(3) 0.0022(2) 0.4397(2) 0.054(2) Uani 0.5 1 d G . P A -1
H6TA H 0.0144 -0.0172 0.3947 0.064 Uiso 0.5 1 calc R U P A -1
C1S C 0.4535(3) -0.00582(18) 0.46974(16) 0.0543(13) Uani 0.5 1 d G . P B -1
C2S C 0.4184(2) 0.03167(16) 0.52732(17) 0.0399(13) Uani 0.5 1 d G . P B -1
H2SA H 0.3451 0.0469 0.5279 0.048 Uiso 0.5 1 calc R U P B -1
C3S C 0.4907(3) 0.04685(15) 0.58403(15) 0.0422(9) Uani 0.5 1 d G . P B -1
H3SA H 0.4667 0.0725 0.6234 0.051 Uiso 0.5 1 calc R U P B -1
C4S C 0.5980(2) 0.02455(19) 0.5832(2) 0.068(3) Uani 0.5 1 d G . P B -1
H4SA H 0.6474 0.0349 0.6219 0.081 Uiso 0.5 1 calc R U P B -1
C5S C 0.6331(3) -0.01295(17) 0.5256(3) 0.082(2) Uani 0.5 1 d G . P B -1
H5SA H 0.7064 -0.0282 0.5250 0.098 Uiso 0.5 1 calc R U P B -1
C6S C 0.5608(4) -0.02813(15) 0.4689(2) 0.067(3) Uani 0.5 1 d G . P B -1
H6SA H 0.5848 -0.0538 0.4295 0.080 Uiso 0.5 1 calc R U P B -1
C7S C 0.3764(9) -0.0216(3) 0.4093(4) 0.098(3) Uani 0.5 1 d . . P B -1
H7SC H 0.4159 -0.0226 0.3643 0.147 Uiso 0.5 1 calc R U P B -1
H7SB H 0.3192 0.0123 0.4061 0.147 Uiso 0.5 1 calc R U P B -1
H7SA H 0.3432 -0.0651 0.4174 0.147 Uiso 0.5 1 calc R U P B -1
C7T C 0.0906(6) -0.0898(4) 0.5008(4) 0.081(4) Uani 0.5 1 d . . P A -1
H7TB H 0.0976 -0.1035 0.4506 0.121 Uiso 0.5 1 calc R U P A -1
H7TC H 0.0505 -0.1238 0.5267 0.121 Uiso 0.5 1 calc R U P A -1
H7TA H 0.1634 -0.0842 0.5233 0.121 Uiso 0.5 1 calc R U P A -1

loop_
_atom_site_aniso_label
_atom_site_aniso_U_11
_atom_site_aniso_U_22
_atom_site_aniso_U_33
_atom_site_aniso_U_23
_atom_site_aniso_U_13
_atom_site_aniso_U_12
Zr1 0.01376(6) 0.01789(6) 0.01415(6) 0.00204(4) 0.00039(4) 0.00062(4)
Si1 0.01850(17) 0.02081(17) 0.01445(16) 0.00059(13) 0.00273(13) -0.00025(13)
N1 0.0196(5) 0.0204(5) 0.0168(5) -0.0012(4) 0.0029(4) -0.0050(4)
N2 0.0189(5) 0.0303(6) 0.0233(6) 0.0015(5) -0.0051(4) 0.0017(5)
C1 0.0259(7) 0.0333(8) 0.0314(8) 0.0157(6) -0.0036(6) -0.0027(6)
C2 0.0185(6) 0.0409(9) 0.0205(7) -0.0083(6) -0.0006(5) 0.0020(6)
C3 0.0285(7) 0.0322(8) 0.0200(7) -0.0041(6) 0.0061(5) 0.0010(6)
C4 0.0273(7) 0.0281(7) 0.0188(6) 0.0058(5) 0.0023(5) -0.0010(6)
C5 0.0184(6) 0.0171(6) 0.0202(6) 0.0010(5) 0.0008(5) -0.0021(5)
C6 0.0204(6) 0.0183(6) 0.0199(6) -0.0022(5) 0.0008(5) -0.0014(5)
C7 0.0174(6) 0.0201(6) 0.0152(6) -0.0010(5) -0.0002(4) -0.0009(5)
C8 0.0152(5) 0.0189(6) 0.0134(5) 0.0009(4) -0.0013(4) -0.0016(5)
C9 0.0181(6) 0.0195(6) 0.0182(6) 0.0037(5) -0.0020(5) -0.0004(5)
C10 0.0199(6) 0.0189(6) 0.0237(6) 0.0027(5) -0.0016(5) 0.0035(5)
C11 0.0160(6) 0.0229(6) 0.0201(6) -0.0004(5) -0.0001(5) 0.0024(5)
C12 0.0143(5) 0.0211(6) 0.0154(5) -0.0002(5) -0.0009(4) -0.0025(5)
C13 0.0157(6) 0.0183(6) 0.0153(6) 0.0007(4) -0.0014(4) -0.0019(4)
C14 0.0285(7) 0.0206(7) 0.0333(8) -0.0055(6) 0.0062(6) 0.0008(6)
C15 0.0159(6) 0.0210(6) 0.0203(6) 0.0012(5) 0.0023(5) 0.0017(5)
C16 0.0164(6) 0.0215(6) 0.0169(6) -0.0003(5) 0.0017(5) 0.0003(5)
C17 0.0223(7) 0.0228(6) 0.0226(7) -0.0031(5) 0.0013(5) -0.0001(5)
C18 0.0299(7) 0.0304(8) 0.0203(7) -0.0059(6) -0.0007(6) 0.0033(6)
C19 0.0291(7) 0.0351(8) 0.0171(6) 0.0008(6) 0.0021(5) 0.0052(6)
C20 0.0176(6) 0.0265(7) 0.0209(6) 0.0041(5) 0.0031(5) 0.0045(5)
C21 0.0269(7) 0.0310(8) 0.0266(7) 0.0100(6) 0.0045(6) -0.0001(6)
C22 0.0426(9) 0.0261(8) 0.0344(9) 0.0076(6) 0.0053(7) -0.0078(7)
C23 0.0171(6) 0.0192(6) 0.0297(7) 0.0032(5) 0.0007(5) 0.0019(5)
C24 0.0232(7) 0.0189(6) 0.0381(8) -0.0014(6) -0.0022(6) -0.0022(5)
C25 0.0258(7) 0.0249(7) 0.0298(7) -0.0076(6) -0.0030(6) -0.0021(6)
C26 0.0227(7) 0.0269(7) 0.0211(6) -0.0033(5) 0.0007(5) -0.0037(5)
C27 0.0156(6) 0.0203(6) 0.0215(6) -0.0021(5) 0.0007(5) -0.0030(5)
C28 0.0138(6) 0.0205(6) 0.0219(6) 0.0008(5) 0.0009(5) 0.0009(5)
C29 0.0151(6) 0.0205(6) 0.0196(6) -0.0006(5) -0.0002(5) -0.0004(5)
C30 0.0163(6) 0.0183(6) 0.0201(6) 0.0014(5) 0.0005(5) -0.0016(5)
C31 0.0154(6) 0.0198(6) 0.0183(6) 0.0020(5) 0.0028(5) -0.0003(5)
C32 0.0142(5) 0.0220(6) 0.0197(6) 0.0004(5) 0.0025(5) 0.0006(5)
C33 0.0214(6) 0.0250(7) 0.0252(7) -0.0037(5) 0.0019(5) 0.0044(5)
C34 0.0254(7) 0.0248(7) 0.0345(8) -0.0024(6) 0.0007(6) 0.0092(6)
C35 0.0210(7) 0.0291(7) 0.0307(8) 0.0031(6) -0.0032(6) 0.0081(6)
C36 0.0149(6) 0.0275(7) 0.0223(6) 0.0017(5) -0.0018(5) 0.0015(5)
C37 0.0128(5) 0.0212(6) 0.0208(6) 0.0009(5) 0.0007(5) 0.0010(5)
C38 0.0275(7) 0.0187(6) 0.0265(7) 0.0010(5) -0.0030(6) 0.0018(5)
C39 0.0174(6) 0.0499(10) 0.0256(7) -0.0054(7) -0.0012(5) 0.0103(6)
C40 0.0184(6) 0.0374(8) 0.0237(7) 0.0019(6) -0.0007(5) 0.0085(6)
C41 0.0266(7) 0.0370(9) 0.0277(8) 0.0061(6) 0.0001(6) 0.0100(6)
C42 0.0356(9) 0.0500(11) 0.0322(9) 0.0128(8) 0.0058(7) 0.0172(8)
C43 0.0356(9) 0.0727(14) 0.0230(8) 0.0079(8) 0.0039(7) 0.0220(9)
C44 0.0234(7) 0.0698(13) 0.0236(8) -0.0086(8) -0.0005(6) 0.0185(8)
C45 0.0330(9) 0.0872(17) 0.0309(9) -0.0214(10) -0.0069(7) 0.0196(10)
C46 0.0447(12) 0.0898(18) 0.0445(12) -0.0383(12) 0.0016(9) -0.0017(12)
C47 0.0189(7) 0.0534(11) 0.0464(10) -0.0248(9) -0.0031(7) 0.0082(7)
C48 0.0241(8) 0.0421(10) 0.0660(13) -0.0248(9) -0.0058(8) 0.0031(7)
C49 0.0232(8) 0.0321(9) 0.0632(12) -0.0071(8) -0.0013(8) 0.0001(6)
C50 0.0189(7) 0.0320(8) 0.0432(9) -0.0012(7) -0.0031(6) 0.0016(6)
C51 0.0150(6) 0.0318(8) 0.0332(8) -0.0049(6) -0.0042(6) 0.0034(5)
C52 0.0165(6) 0.0433(9) 0.0325(8) -0.0103(7) -0.0029(6) 0.0071(6)
C1T 0.0272(19) 0.038(2) 0.111(4) 0.014(3) -0.003(2) -0.0110(16)
C2T 0.063(6) 0.128(10) 0.067(5) 0.053(6) -0.024(5) -0.054(6)
C3T 0.089(5) 0.122(7) 0.076(4) -0.053(5) 0.045(4) -0.069(5)
C4T 0.052(6) 0.069(7) 0.41(3) -0.104(11) 0.089(10) -0.026(5)
C5T 0.045(3) 0.084(4) 0.092(5) 0.031(4) -0.029(3) -0.018(3)
C6T 0.061(5) 0.071(5) 0.029(2) -0.007(3) -0.003(3) -0.032(4)
C1S 0.101(4) 0.0280(18) 0.035(2) 0.0012(15) 0.021(2) -0.021(2)
C2S 0.048(2) 0.029(3) 0.043(3) 0.001(2) 0.005(2) -0.003(2)
C3S 0.052(2) 0.0351(19) 0.040(2) 0.0004(16) 0.0122(18) -0.0046(17)
C4S 0.054(3) 0.059(5) 0.090(7) 0.037(4) -0.003(3) 0.000(3)
C5S 0.059(3) 0.032(2) 0.158(7) 0.016(3) 0.048(4) 0.013(2)
C6S 0.093(4) 0.022(3) 0.090(6) -0.007(3) 0.073(5) -0.005(3)
C7S 0.201(9) 0.059(5) 0.035(3) -0.009(3) 0.000(5) -0.065(5)
C7T 0.060(5) 0.072(6) 0.109(6) 0.045(6) -0.015(5) -0.013(4)

loop_
_atom_type_symbol
_atom_type_description
_atom_type_scat_dispersion_real
_atom_type_scat_dispersion_imag
_atom_type_scat_source
C C 0.0033 0.0016 'International Tables Vol C Tables 4.2.6.8 and 6.1.1.4'
H H 0.0000 0.0000 'International Tables Vol C Tables 4.2.6.8 and 6.1.1.4'
N N 0.0061 0.0033 'International Tables Vol C Tables 4.2.6.8 and 6.1.1.4'
Si Si 0.0817 0.0704 'International Tables Vol C Tables 4.2.6.8 and 6.1.1.4'
Zr Zr -2.9673 0.5597 'International Tables Vol C Tables 4.2.6.8 and 6.1.1.4'

loop_
_geom_angle_atom_site_label_1
_geom_angle_atom_site_label_2
_geom_angle_atom_site_label_3
_geom_angle
_geom_angle_site_symmetry_1
_geom_angle_site_symmetry_3
_geom_angle_publ_flag
C1 Zr1 C2 96.83(6) . . ?
C1 Zr1 C31 125.99(5) . . ?
C2 Zr1 C31 119.71(5) . . ?
C1 Zr1 C7 125.10(5) . . ?
C2 Zr1 C7 121.79(5) . . ?
C31 Zr1 C7 68.95(4) . . ?
C1 Zr1 C30 131.52(5) . . ?
C2 Zr1 C30 87.04(5) . . ?
C31 Zr1 C30 33.37(4) . . ?
C7 Zr1 C30 91.09(4) . . ?
C1 Zr1 C6 91.91(6) . . ?
C2 Zr1 C6 134.74(5) . . ?
C31 Zr1 C6 88.68(4) . . ?
C7 Zr1 C6 33.22(4) . . ?
C30 Zr1 C6 118.85(4) . . ?
C1 Zr1 C8 131.14(5) . . ?
C2 Zr1 C8 89.23(5) . . ?
C31 Zr1 C8 90.43(4) . . ?
C7 Zr1 C8 33.36(4) . . ?
C30 Zr1 C8 97.09(4) . . ?
C6 Zr1 C8 53.56(4) . . ?
C1 Zr1 C32 92.51(5) . . ?
C2 Zr1 C32 132.56(5) . . ?
C31 Zr1 C32 33.51(4) . . ?
C7 Zr1 C32 88.14(4) . . ?
C30 Zr1 C32 53.78(4) . . ?
C6 Zr1 C32 91.01(4) . . ?
C8 Zr1 C32 118.10(4) . . ?
C1 Zr1 C29 101.33(5) . . ?
C2 Zr1 C29 79.42(5) . . ?
C31 Zr1 C29 54.59(4) . . ?
C7 Zr1 C29 121.49(4) . . ?
C30 Zr1 C29 31.85(4) . . ?
C6 Zr1 C29 141.81(4) . . ?
C8 Zr1 C29 127.37(4) . . ?
C32 Zr1 C29 53.14(4) . . ?
C1 Zr1 C5 79.08(5) . . ?
C2 Zr1 C5 107.29(5) . . ?
C31 Zr1 C5 119.69(4) . . ?
C7 Zr1 C5 54.44(4) . . ?
C30 Zr1 C5 145.38(4) . . ?
C6 Zr1 C5 31.70(4) . . ?
C8 Zr1 C5 53.11(4) . . ?
C32 Zr1 C5 120.14(4) . . ?
C29 Zr1 C5 173.22(4) . . ?
C1 Zr1 C13 100.66(5) . . ?
C2 Zr1 C13 82.48(5) . . ?
C31 Zr1 C13 121.00(4) . . ?
C7 Zr1 C13 54.23(4) . . ?
C30 Zr1 C13 127.67(4) . . ?
C6 Zr1 C13 52.26(4) . . ?
C8 Zr1 C13 32.08(4) . . ?
C32 Zr1 C13 140.90(4) . . ?
C29 Zr1 C13 152.94(4) . . ?
C5 Zr1 C13 31.27(4) . . ?
C1 Zr1 C37 80.12(5) . . ?
C2 Zr1 C37 104.63(5) . . ?
C31 Zr1 C37 54.38(4) . . ?
C7 Zr1 C37 119.43(4) . . ?
C30 Zr1 C37 52.51(4) . . ?
C6 Zr1 C37 120.62(4) . . ?
C8 Zr1 C37 144.65(4) . . ?
C32 Zr1 C37 32.04(4) . . ?
C29 Zr1 C37 31.34(4) . . ?
C5 Zr1 C37 143.55(4) . . ?
C13 Zr1 C37 172.75(4) . . ?
C4 Si1 C3 105.09(7) . . ?
C4 Si1 C31 113.96(7) . . ?
C3 Si1 C31 113.64(7) . . ?
C4 Si1 C7 112.98(7) . . ?
C3 Si1 C7 114.89(7) . . ?
C31 Si1 C7 96.58(6) . . ?
C27 N1 C16 108.46(11) . . ?
C27 N1 C12 125.49(11) . . ?
C16 N1 C12 125.73(11) . . ?
C51 N2 C40 108.40(12) . . ?
C51 N2 C36 124.88(13) . . ?
C40 N2 C36 126.26(13) . . ?
Zr1 C1 H1A 109.5 . . ?
Zr1 C1 H1B 109.5 . . ?
H1A C1 H1B 109.5 . . ?
Zr1 C1 H1C 109.5 . . ?
H1A C1 H1C 109.5 . . ?
H1B C1 H1C 109.5 . . ?
Zr1 C2 H2A 109.5 . . ?
Zr1 C2 H2B 109.5 . . ?
H2A C2 H2B 109.5 . . ?
Zr1 C2 H2C 109.5 . . ?
H2A C2 H2C 109.5 . . ?
H2B C2 H2C 109.5 . . ?
Si1 C3 H3A 109.5 . . ?
Si1 C3 H3B 109.5 . . ?
H3A C3 H3B 109.5 . . ?
Si1 C3 H3C 109.5 . . ?
H3A C3 H3C 109.5 . . ?
H3B C3 H3C 109.5 . . ?
Si1 C4 H4A 109.5 . . ?
Si1 C4 H4B 109.5 . . ?
H4A C4 H4B 109.5 . . ?
Si1 C4 H4C 109.5 . . ?
H4A C4 H4C 109.5 . . ?
H4B C4 H4C 109.5 . . ?
C6 C5 C13 108.28(12) . . ?
C6 C5 Zr1 71.81(8) . . ?
C13 C5 Zr1 76.02(7) . . ?
C6 C5 H5 125.9 . . ?
C13 C5 H5 125.9 . . ?
Zr1 C5 H5 118.2 . . ?
C5 C6 C7 110.00(12) . . ?
C5 C6 C14 121.56(13) . . ?
C7 C6 C14 128.36(12) . . ?
C5 C6 Zr1 76.49(8) . . ?
C7 C6 Zr1 71.35(7) . . ?
C14 C6 Zr1 121.51(10) . . ?
C6 C7 C8 105.23(11) . . ?
C6 C7 Si1 125.86(10) . . ?
C8 C7 Si1 124.86(10) . . ?
C6 C7 Zr1 75.43(7) . . ?
C8 C7 Zr1 75.54(7) . . ?
Si1 C7 Zr1 96.79(5) . . ?
C9 C8 C13 118.21(12) . . ?
C9 C8 C7 133.07(12) . . ?
C13 C8 C7 108.72(11) . . ?
C9 C8 Zr1 117.04(9) . . ?
C13 C8 Zr1 77.69(7) . . ?
C7 C8 Zr1 71.10(7) . . ?
C10 C9 C8 119.65(12) . . ?
C10 C9 H9 120.2 . . ?
C8 C9 H9 120.2 . . ?
C9 C10 C11 121.97(13) . . ?
C9 C10 H10 119.0 . . ?
C11 C10 H10 119.0 . . ?
C12 C11 C10 120.17(12) . . ?
C12 C11 H11 119.9 . . ?
C10 C11 H11 119.9 . . ?
C11 C12 N1 121.36(12) . . ?
C11 C12 C13 119.50(12) . . ?
N1 C12 C13 119.14(12) . . ?
C5 C13 C12 131.96(12) . . ?
C5 C13 C8 107.64(11) . . ?
C12 C13 C8 120.38(12) . . ?
C5 C13 Zr1 72.70(7) . . ?
C12 C13 Zr1 123.45(9) . . ?
C8 C13 Zr1 70.23(7) . . ?
C6 C14 H14A 109.5 . . ?
C6 C14 H14B 109.5 . . ?
H14A C14 H14B 109.5 . . ?
C6 C14 H14C 109.5 . . ?
H14A C14 H14C 109.5 . . ?
H14B C14 H14C 109.5 . . ?
C20 C15 C16 126.06(13) . . ?
C20 C15 C28 125.23(13) . . ?
C16 C15 C28 108.57(12) . . ?
C17 C16 C15 118.89(13) . . ?
C17 C16 N1 133.90(13) . . ?
C15 C16 N1 107.16(11) . . ?
C16 C17 C18 115.84(14) . . ?
C16 C17 H17 122.1 . . ?
C18 C17 H17 122.1 . . ?
C17 C18 C19 124.04(14) . . ?
C17 C18 H18 118.0 . . ?
C19 C18 H18 118.0 . . ?
C20 C19 C18 120.11(13) . . ?
C20 C19 H19 119.9 . . ?
C18 C19 H19 119.9 . . ?
C15 C20 C19 115.02(13) . . ?
C15 C20 C21 115.45(13) . . ?
C19 C20 C21 129.35(13) . . ?
C20 C21 C22 117.69(13) . . ?
C20 C21 H21A 107.9 . . ?
C22 C21 H21A 107.9 . . ?
C20 C21 H21B 107.9 . . ?
C22 C21 H21B 107.9 . . ?
H21A C21 H21B 107.2 . . ?
C23 C22 C21 117.21(13) . . ?
C23 C22 H22A 108.0 . . ?
C21 C22 H22A 108.0 . . ?
C23 C22 H22B 108.0 . . ?
C21 C22 H22B 108.0 . . ?
H22A C22 H22B 107.2 . . ?
C28 C23 C24 114.92(13) . . ?
C28 C23 C22 115.57(13) . . ?
C24 C23 C22 129.26(14) . . ?
C23 C24 C25 120.37(14) . . ?
C23 C24 H24 119.8 . . ?
C25 C24 H24 119.8 . . ?
C26 C25 C24 123.67(14) . . ?
C26 C25 H25 118.2 . . ?
C24 C25 H25 118.2 . . ?
C27 C26 C25 116.15(14) . . ?
C27 C26 H26 121.9 . . ?
C25 C26 H26 121.9 . . ?
C26 C27 C28 118.68(13) . . ?
C26 C27 N1 133.99(13) . . ?
C28 C27 N1 107.30(12) . . ?
C23 C28 C27 126.21(13) . . ?
C23 C28 C15 125.27(13) . . ?
C27 C28 C15 108.51(12) . . ?
C30 C29 C37 108.44(12) . . ?
C30 C29 Zr1 71.20(7) . . ?
C37 C29 Zr1 76.47(8) . . ?
C30 C29 H29 125.8 . . ?
C37 C29 H29 125.8 . . ?
Zr1 C29 H29 118.4 . . ?
C29 C30 C31 109.99(12) . . ?
C29 C30 C38 122.66(12) . . ?
C31 C30 C38 127.33(12) . . ?
C29 C30 Zr1 76.95(8) . . ?
C31 C30 Zr1 71.48(7) . . ?
C38 C30 Zr1 117.35(9) . . ?
C30 C31 C32 105.34(11) . . ?
C30 C31 Si1 126.57(10) . . ?
C32 C31 Si1 124.47(10) . . ?
C30 C31 Zr1 75.15(7) . . ?
C32 C31 Zr1 76.08(7) . . ?
Si1 C31 Zr1 97.55(5) . . ?
C33 C32 C37 118.58(12) . . ?
C33 C32 C31 132.70(13) . . ?
C37 C32 C31 108.72(11) . . ?
C33 C32 Zr1 118.35(9) . . ?
C37 C32 Zr1 77.88(7) . . ?
C31 C32 Zr1 70.42(7) . . ?
C34 C33 C32 119.15(14) . . ?
C34 C33 H33 120.4 . . ?
C32 C33 H33 120.4 . . ?
C33 C34 C35 122.09(14) . . ?
C33 C34 H34 119.0 . . ?
C35 C34 H34 119.0 . . ?
C36 C35 C34 120.71(14) . . ?
C36 C35 H35 119.6 . . ?
C34 C35 H35 119.6 . . ?
C35 C36 N2 121.55(13) . . ?
C35 C36 C37 119.03(13) . . ?
N2 C36 C37 119.41(13) . . ?
C29 C37 C36 132.23(13) . . ?
C29 C37 C32 107.39(12) . . ?
C36 C37 C32 120.35(12) . . ?
C29 C37 Zr1 72.19(7) . . ?
C36 C37 Zr1 124.16(9) . . ?
C32 C37 Zr1 70.08(7) . . ?
C30 C38 H38A 109.5 . . ?
C30 C38 H38B 109.5 . . ?
H38A C38 H38B 109.5 . . ?
C30 C38 H38C 109.5 . . ?
H38A C38 H38C 109.5 . . ?
H38B C38 H38C 109.5 . . ?
C44 C39 C40 125.61(18) . . ?
C44 C39 C52 125.43(17) . . ?
C40 C39 C52 108.79(15) . . ?
C39 C40 C41 118.75(15) . . ?
C39 C40 N2 107.11(14) . . ?
C41 C40 N2 134.14(15) . . ?
C40 C41 C42 116.35(17) . . ?
C40 C41 H41 121.8 . . ?
C42 C41 H41 121.8 . . ?
C41 C42 C43 123.64(19) . . ?
C41 C42 H42 118.2 . . ?
C43 C42 H42 118.2 . . ?
C44 C43 C42 120.26(16) . . ?
C44 C43 H43 119.9 . . ?
C42 C43 H43 119.9 . . ?
C43 C44 C39 115.34(17) . . ?
C43 C44 C45 129.23(18) . . ?
C39 C44 C45 115.3(2) . . ?
C44 C45 C46 118.05(17) . . ?
C44 C45 H45A 107.8 . . ?
C46 C45 H45A 107.8 . . ?
C44 C45 H45B 107.8 . . ?
C46 C45 H45B 107.8 . . ?
H45A C45 H45B 107.1 . . ?
C47 C46 C45 118.34(17) . . ?
C47 C46 H46A 107.7 . . ?
C45 C46 H46A 107.7 . . ?
C47 C46 H46B 107.7 . . ?
C45 C46 H46B 107.7 . . ?
H46A C46 H46B 107.1 . . ?
C52 C47 C48 115.34(18) . . ?
C52 C47 C46 114.94(19) . . ?
C48 C47 C46 129.69(18) . . ?
C47 C48 C49 119.92(17) . . ?
C47 C48 H48 120.0 . . ?
C49 C48 H48 120.0 . . ?
C50 C49 C48 123.85(19) . . ?
C50 C49 H49 118.1 . . ?
C48 C49 H49 118.1 . . ?
C51 C50 C49 116.28(17) . . ?
C51 C50 H50 121.9 . . ?
C49 C50 H50 121.9 . . ?
C50 C51 C52 118.45(15) . . ?
C50 C51 N2 134.19(15) . . ?
C52 C51 N2 107.29(14) . . ?
C47 C52 C51 126.13(18) . . ?
C47 C52 C39 125.44(17) . . ?
C51 C52 C39 108.33(15) . . ?
C2T C1T C6T 120.0 . . ?
C2T C1T C7T 120.0(5) . . ?
C6T C1T C7T 120.0(5) . . ?
C3T C2T C1T 120.0 . . ?
C3T C2T H2TA 120.0 . . ?
C1T C2T H2TA 120.0 . . ?
C4T C3T C2T 120.0 . . ?
C4T C3T H3TA 120.0 . . ?
C2T C3T H3TA 120.0 . . ?
C3T C4T C5T 120.0 . . ?
C3T C4T H4TA 120.0 . . ?
C5T C4T H4TA 120.0 . . ?
C4T C5T C6T 120.0 . . ?
C4T C5T H5TA 120.0 . . ?
C6T C5T H5TA 120.0 . . ?
C5T C6T C1T 120.0 . . ?
C5T C6T H6TA 120.0 . . ?
C1T C6T H6TA 120.0 . . ?
C2S C1S C6S 120.0 . . ?
C2S C1S C7S 119.9(5) . . ?
C6S C1S C7S 120.1(5) . . ?
C1S C2S C3S 120.0 . . ?
C1S C2S H2SA 120.0 . . ?
C3S C2S H2SA 120.0 . . ?
C4S C3S C2S 120.0 . . ?
C4S C3S H3SA 120.0 . . ?
C2S C3S H3SA 120.0 . . ?
C5S C4S C3S 120.0 . . ?
C5S C4S H4SA 120.0 . . ?
C3S C4S H4SA 120.0 . . ?
C4S C5S C6S 120.0 . . ?
C4S C5S H5SA 120.0 . . ?
C6S C5S H5SA 120.0 . . ?
C5S C6S C1S 120.0 . . ?
C5S C6S H6SA 120.0 . . ?
C1S C6S H6SA 120.0 . . ?
C1S C7S H7SC 109.5 . . ?
C1S C7S H7SB 109.5 . . ?
H7SC C7S H7SB 109.5 . . ?
C1S C7S H7SA 109.5 . . ?
H7SC C7S H7SA 109.5 . . ?
H7SB C7S H7SA 109.5 . . ?
C1T C7T H7TB 109.5 . . ?
C1T C7T H7TC 109.5 . . ?
H7TB C7T H7TC 109.5 . . ?
C1T C7T H7TA 109.5 . . ?
H7TB C7T H7TA 109.5 . . ?
H7TC C7T H7TA 109.5 . . ?

loop_
_geom_bond_atom_site_label_1
_geom_bond_atom_site_label_2
_geom_bond_distance
_geom_bond_site_symmetry_2
_geom_bond_publ_flag
Zr1 C1 2.2487(15) . ?
Zr1 C2 2.2660(15) . ?
Zr1 C31 2.4803(13) . ?
Zr1 C7 2.4962(13) . ?
Zr1 C30 2.5285(13) . ?
Zr1 C6 2.5499(13) . ?
Zr1 C8 2.5547(12) . ?
Zr1 C32 2.5552(13) . ?
Zr1 C29 2.6021(13) . ?
Zr1 C5 2.6097(13) . ?
Zr1 C13 2.6524(13) . ?
Zr1 C37 2.6572(13) . ?
Si1 C4 1.8646(15) . ?
Si1 C3 1.8654(15) . ?
Si1 C31 1.8825(14) . ?
Si1 C7 1.8910(14) . ?
N1 C27 1.4109(17) . ?
N1 C16 1.4173(17) . ?
N1 C12 1.4179(17) . ?
N2 C51 1.410(2) . ?
N2 C40 1.416(2) . ?
N2 C36 1.4192(19) . ?
C1 H1A 0.9800 . ?
C1 H1B 0.9800 . ?
C1 H1C 0.9800 . ?
C2 H2A 0.9800 . ?
C2 H2B 0.9800 . ?
C2 H2C 0.9800 . ?
C3 H3A 0.9800 . ?
C3 H3B 0.9800 . ?
C3 H3C 0.9800 . ?
C4 H4A 0.9800 . ?
C4 H4B 0.9800 . ?
C4 H4C 0.9800 . ?
C5 C6 1.4103(18) . ?
C5 C13 1.4190(18) . ?
C5 H5 0.9500 . ?
C6 C7 1.4435(19) . ?
C6 C14 1.5082(19) . ?
C7 C8 1.4508(18) . ?
C8 C9 1.4221(18) . ?
C8 C13 1.4419(18) . ?
C9 C10 1.3716(19) . ?
C9 H9 0.9500 . ?
C10 C11 1.4179(19) . ?
C10 H10 0.9500 . ?
C11 C12 1.3715(19) . ?
C11 H11 0.9500 . ?
C12 C13 1.4204(18) . ?
C14 H14A 0.9800 . ?
C14 H14B 0.9800 . ?
C14 H14C 0.9800 . ?
C15 C20 1.3826(19) . ?
C15 C16 1.3950(19) . ?
C15 C28 1.4071(19) . ?
C16 C17 1.3905(19) . ?
C17 C18 1.400(2) . ?
C17 H17 0.9500 . ?
C18 C19 1.403(2) . ?
C18 H18 0.9500 . ?
C19 C20 1.386(2) . ?
C19 H19 0.9500 . ?
C20 C21 1.520(2) . ?
C21 C22 1.554(2) . ?
C21 H21A 0.9900 . ?
C21 H21B 0.9900 . ?
C22 C23 1.520(2) . ?
C22 H22A 0.9900 . ?
C22 H22B 0.9900 . ?
C23 C28 1.3799(19) . ?
C23 C24 1.389(2) . ?
C24 C25 1.404(2) . ?
C24 H24 0.9500 . ?
C25 C26 1.400(2) . ?
C25 H25 0.9500 . ?
C26 C27 1.3934(19) . ?
C26 H26 0.9500 . ?
C27 C28 1.3968(19) . ?
C29 C30 1.4096(18) . ?
C29 C37 1.4213(18) . ?
C29 H29 0.9500 . ?
C30 C31 1.4387(19) . ?
C30 C38 1.5055(19) . ?
C31 C32 1.4532(19) . ?
C32 C33 1.4254(19) . ?
C32 C37 1.4417(19) . ?
C33 C34 1.370(2) . ?
C33 H33 0.9500 . ?
C34 C35 1.416(2) . ?
C34 H34 0.9500 . ?
C35 C36 1.370(2) . ?
C35 H35 0.9500 . ?
C36 C37 1.4221(19) . ?
C38 H38A 0.9800 . ?
C38 H38B 0.9800 . ?
C38 H38C 0.9800 . ?
C39 C44 1.392(2) . ?
C39 C40 1.394(2) . ?
C39 C52 1.403(3) . ?
C40 C41 1.396(2) . ?
C41 C42 1.400(2) . ?
C41 H41 0.9500 . ?
C42 C43 1.405(3) . ?
C42 H42 0.9500 . ?
C43 C44 1.384(3) . ?
C43 H43 0.9500 . ?
C44 C45 1.514(3) . ?
C45 C46 1.545(4) . ?
C45 H45A 0.9900 . ?
C45 H45B 0.9900 . ?
C46 C47 1.519(3) . ?
C46 H46A 0.9900 . ?
C46 H46B 0.9900 . ?
C47 C52 1.379(2) . ?
C47 C48 1.386(3) . ?
C48 C49 1.408(3) . ?
C48 H48 0.9500 . ?
C49 C50 1.398(2) . ?
C49 H49 0.9500 . ?
C50 C51 1.393(2) . ?
C50 H50 0.9500 . ?
C51 C52 1.400(2) . ?
C1T C2T 1.3900 . ?
C1T C6T 1.3900 . ?
C1T C7T 1.419(7) . ?
C2T C3T 1.3900 . ?
C2T H2TA 0.9500 . ?
C3T C4T 1.3900 . ?
C3T H3TA 0.9500 . ?
C4T C5T 1.3900 . ?
C4T H4TA 0.9500 . ?
C5T C6T 1.3900 . ?
C5T H5TA 0.9500 . ?
C6T H6TA 0.9500 . ?
C1S C2S 1.3900 . ?
C1S C6S 1.3900 . ?
C1S C7S 1.481(9) . ?
C2S C3S 1.3900 . ?
C2S H2SA 0.9500 . ?
C3S C4S 1.3900 . ?
C3S H3SA 0.9500 . ?
C4S C5S 1.3900 . ?
C4S H4SA 0.9500 . ?
C5S C6S 1.3900 . ?
C5S H5SA 0.9500 . ?
C6S H6SA 0.9500 . ?
C7S H7SC 0.9800 . ?
C7S H7SB 0.9800 . ?
C7S H7SA 0.9800 . ?
C7T H7TB 0.9800 . ?
C7T H7TC 0.9800 . ?
C7T H7TA 0.9800 . ?

loop_
_geom_torsion_atom_site_label_1
_geom_torsion_atom_site_label_2
_geom_torsion_atom_site_label_3
_geom_torsion_atom_site_label_4
_geom_torsion
_geom_torsion_site_symmetry_1
_geom_torsion_site_symmetry_2
_geom_torsion_site_symmetry_3
_geom_torsion_site_symmetry_4
_geom_torsion_publ_flag
C13 C5 C6 C7 -3.85(15) . . . . ?
Zr1 C5 C6 C7 64.05(9) . . . . ?
C13 C5 C6 C14 173.20(13) . . . . ?
Zr1 C5 C6 C14 -118.90(13) . . . . ?
C13 C5 C6 Zr1 -67.90(9) . . . . ?
C5 C6 C7 C8 2.89(15) . . . . ?
C14 C6 C7 C8 -173.90(14) . . . . ?
Zr1 C6 C7 C8 70.23(8) . . . . ?
C5 C6 C7 Si1 -155.21(10) . . . . ?
C14 C6 C7 Si1 28.0(2) . . . . ?
Zr1 C6 C7 Si1 -87.87(10) . . . . ?
C5 C6 C7 Zr1 -67.34(10) . . . . ?
C14 C6 C7 Zr1 115.87(15) . . . . ?
C4 Si1 C7 C6 -166.65(11) . . . . ?
C3 Si1 C7 C6 -46.08(14) . . . . ?
C31 Si1 C7 C6 73.82(12) . . . . ?
C4 Si1 C7 C8 39.37(13) . . . . ?
C3 Si1 C7 C8 159.94(11) . . . . ?
C31 Si1 C7 C8 -80.17(12) . . . . ?
C4 Si1 C7 Zr1 116.45(6) . . . . ?
C3 Si1 C7 Zr1 -122.98(6) . . . . ?
C31 Si1 C7 Zr1 -3.09(6) . . . . ?
C6 C7 C8 C9 -179.89(14) . . . . ?
Si1 C7 C8 C9 -21.5(2) . . . . ?
Zr1 C7 C8 C9 -109.74(15) . . . . ?
C6 C7 C8 C13 -0.87(14) . . . . ?
Si1 C7 C8 C13 157.51(10) . . . . ?
Zr1 C7 C8 C13 69.28(9) . . . . ?
C6 C7 C8 Zr1 -70.15(9) . . . . ?
Si1 C7 C8 Zr1 88.23(9) . . . . ?
C13 C8 C9 C10 1.01(19) . . . . ?
C7 C8 C9 C10 179.95(14) . . . . ?
Zr1 C8 C9 C10 91.13(14) . . . . ?
C8 C9 C10 C11 1.5(2) . . . . ?
C9 C10 C11 C12 -1.4(2) . . . . ?
C10 C11 C12 N1 179.15(12) . . . . ?
C10 C11 C12 C13 -1.3(2) . . . . ?
C27 N1 C12 C11 -128.72(14) . . . . ?
C16 N1 C12 C11 58.60(19) . . . . ?
C27 N1 C12 C13 51.69(18) . . . . ?
C16 N1 C12 C13 -120.99(14) . . . . ?
C6 C5 C13 C12 -175.13(13) . . . . ?
Zr1 C5 C13 C12 119.76(15) . . . . ?
C6 C5 C13 C8 3.20(15) . . . . ?
Zr1 C5 C13 C8 -61.91(9) . . . . ?
C6 C5 C13 Zr1 65.10(9) . . . . ?
C11 C12 C13 C5 -178.05(14) . . . . ?
N1 C12 C13 C5 1.6(2) . . . . ?
C11 C12 C13 C8 3.80(19) . . . . ?
N1 C12 C13 C8 -176.61(11) . . . . ?
C11 C12 C13 Zr1 -81.46(14) . . . . ?
N1 C12 C13 Zr1 98.14(13) . . . . ?
C9 C8 C13 C5 177.78(11) . . . . ?
C7 C8 C13 C5 -1.40(14) . . . . ?
Zr1 C8 C13 C5 63.52(9) . . . . ?
C9 C8 C13 C12 -3.66(18) . . . . ?
C7 C8 C13 C12 177.16(11) . . . . ?
Zr1 C8 C13 C12 -117.92(11) . . . . ?
C9 C8 C13 Zr1 114.26(11) . . . . ?
C7 C8 C13 Zr1 -64.92(9) . . . . ?
C20 C15 C16 C17 2.1(2) . . . . ?
C28 C15 C16 C17 178.06(12) . . . . ?
C20 C15 C16 N1 -175.72(13) . . . . ?
C28 C15 C16 N1 0.22(15) . . . . ?
C27 N1 C16 C17 -177.61(15) . . . . ?
C12 N1 C16 C17 -3.9(2) . . . . ?
C27 N1 C16 C15 -0.23(15) . . . . ?
C12 N1 C16 C15 173.49(12) . . . . ?
C15 C16 C17 C18 -1.3(2) . . . . ?
N1 C16 C17 C18 175.89(14) . . . . ?
C16 C17 C18 C19 -0.6(2) . . . . ?
C17 C18 C19 C20 1.8(2) . . . . ?
C16 C15 C20 C19 -0.9(2) . . . . ?
C28 C15 C20 C19 -176.22(13) . . . . ?
C16 C15 C20 C21 174.65(13) . . . . ?
C28 C15 C20 C21 -0.6(2) . . . . ?
C18 C19 C20 C15 -1.0(2) . . . . ?
C18 C19 C20 C21 -175.82(15) . . . . ?
C15 C20 C21 C22 14.4(2) . . . . ?
C19 C20 C21 C22 -170.80(15) . . . . ?
C20 C21 C22 C23 -22.8(2) . . . . ?
C21 C22 C23 C28 17.1(2) . . . . ?
C21 C22 C23 C24 -169.09(15) . . . . ?
C28 C23 C24 C25 -0.2(2) . . . . ?
C22 C23 C24 C25 -174.09(15) . . . . ?
C23 C24 C25 C26 0.6(2) . . . . ?
C24 C25 C26 C27 -1.0(2) . . . . ?
C25 C26 C27 C28 1.0(2) . . . . ?
C25 C26 C27 N1 178.52(15) . . . . ?
C16 N1 C27 C26 -177.56(15) . . . . ?
C12 N1 C27 C26 8.7(2) . . . . ?
C16 N1 C27 C28 0.15(15) . . . . ?
C12 N1 C27 C28 -173.59(12) . . . . ?
C24 C23 C28 C27 0.3(2) . . . . ?
C22 C23 C28 C27 175.02(14) . . . . ?
C24 C23 C28 C15 -178.35(13) . . . . ?
C22 C23 C28 C15 -3.6(2) . . . . ?
C26 C27 C28 C23 -0.7(2) . . . . ?
N1 C27 C28 C23 -178.83(13) . . . . ?
C26 C27 C28 C15 178.11(12) . . . . ?
N1 C27 C28 C15 -0.02(15) . . . . ?
C20 C15 C28 C23 -5.3(2) . . . . ?
C16 C15 C28 C23 178.70(13) . . . . ?
C20 C15 C28 C27 175.85(13) . . . . ?
C16 C15 C28 C27 -0.12(15) . . . . ?
C37 C29 C30 C31 -3.58(15) . . . . ?
Zr1 C29 C30 C31 64.45(9) . . . . ?
C37 C29 C30 C38 177.66(12) . . . . ?
Zr1 C29 C30 C38 -114.31(13) . . . . ?
C37 C29 C30 Zr1 -68.03(9) . . . . ?
C29 C30 C31 C32 2.72(15) . . . . ?
C38 C30 C31 C32 -178.60(13) . . . . ?
Zr1 C30 C31 C32 70.68(9) . . . . ?
C29 C30 C31 Si1 -156.39(10) . . . . ?
C38 C30 C31 Si1 22.3(2) . . . . ?
Zr1 C30 C31 Si1 -88.43(10) . . . . ?
C29 C30 C31 Zr1 -67.96(10) . . . . ?
C38 C30 C31 Zr1 110.72(14) . . . . ?
C4 Si1 C31 C30 -38.58(14) . . . . ?
C3 Si1 C31 C30 -158.94(12) . . . . ?
C7 Si1 C31 C30 80.20(12) . . . . ?
C4 Si1 C31 C32 166.08(11) . . . . ?
C3 Si1 C31 C32 45.71(13) . . . . ?
C7 Si1 C31 C32 -75.15(12) . . . . ?
C4 Si1 C31 Zr1 -115.66(6) . . . . ?
C3 Si1 C31 Zr1 123.97(6) . . . . ?
C7 Si1 C31 Zr1 3.11(6) . . . . ?
C30 C31 C32 C33 179.04(14) . . . . ?
Si1 C31 C32 C33 -21.3(2) . . . . ?
Zr1 C31 C32 C33 -110.95(16) . . . . ?
C30 C31 C32 C37 -0.86(14) . . . . ?
Si1 C31 C32 C37 158.81(10) . . . . ?
Zr1 C31 C32 C37 69.15(9) . . . . ?
C30 C31 C32 Zr1 -70.02(9) . . . . ?
Si1 C31 C32 Zr1 89.65(9) . . . . ?
C37 C32 C33 C34 0.6(2) . . . . ?
C31 C32 C33 C34 -179.30(15) . . . . ?
Zr1 C32 C33 C34 91.86(15) . . . . ?
C32 C33 C34 C35 1.2(2) . . . . ?
C33 C34 C35 C36 -0.8(2) . . . . ?
C34 C35 C36 N2 177.62(14) . . . . ?
C34 C35 C36 C37 -1.5(2) . . . . ?
C51 N2 C36 C35 -122.04(16) . . . . ?
C40 N2 C36 C35 49.2(2) . . . . ?
C51 N2 C36 C37 57.06(19) . . . . ?
C40 N2 C36 C37 -131.72(15) . . . . ?
C30 C29 C37 C36 -175.13(14) . . . . ?
Zr1 C29 C37 C36 120.32(15) . . . . ?
C30 C29 C37 C32 2.94(15) . . . . ?
Zr1 C29 C37 C32 -61.61(9) . . . . ?
C30 C29 C37 Zr1 64.55(9) . . . . ?
C35 C36 C37 C29 -178.87(14) . . . . ?
N2 C36 C37 C29 2.0(2) . . . . ?
C35 C36 C37 C32 3.3(2) . . . . ?
N2 C36 C37 C32 -175.85(12) . . . . ?
C35 C36 C37 Zr1 -82.16(16) . . . . ?
N2 C36 C37 Zr1 98.72(14) . . . . ?
C33 C32 C37 C29 178.83(12) . . . . ?
C31 C32 C37 C29 -1.26(15) . . . . ?
Zr1 C32 C37 C29 62.98(9) . . . . ?
C33 C32 C37 C36 -2.82(19) . . . . ?
C31 C32 C37 C36 177.09(12) . . . . ?
Zr1 C32 C37 C36 -118.68(12) . . . . ?
C33 C32 C37 Zr1 115.85(12) . . . . ?
C31 C32 C37 Zr1 -64.23(9) . . . . ?
C44 C39 C40 C41 -2.5(2) . . . . ?
C52 C39 C40 C41 -177.93(13) . . . . ?
C44 C39 C40 N2 176.94(14) . . . . ?
C52 C39 C40 N2 1.51(16) . . . . ?
C51 N2 C40 C39 -2.74(16) . . . . ?
C36 N2 C40 C39 -175.16(13) . . . . ?
C51 N2 C40 C41 176.58(16) . . . . ?
C36 N2 C40 C41 4.2(3) . . . . ?
C39 C40 C41 C42 1.1(2) . . . . ?
N2 C40 C41 C42 -178.13(15) . . . . ?
C40 C41 C42 C43 1.0(2) . . . . ?
C41 C42 C43 C44 -2.0(3) . . . . ?
C42 C43 C44 C39 0.8(2) . . . . ?
C42 C43 C44 C45 175.77(17) . . . . ?
C40 C39 C44 C43 1.5(2) . . . . ?
C52 C39 C44 C43 176.18(15) . . . . ?
C40 C39 C44 C45 -174.23(15) . . . . ?
C52 C39 C44 C45 0.5(2) . . . . ?
C43 C44 C45 C46 174.52(18) . . . . ?
C39 C44 C45 C46 -10.5(2) . . . . ?
C44 C45 C46 C47 18.8(3) . . . . ?
C45 C46 C47 C52 -16.6(3) . . . . ?
C45 C46 C47 C48 165.42(18) . . . . ?
C52 C47 C48 C49 -0.4(2) . . . . ?
C46 C47 C48 C49 177.59(19) . . . . ?
C47 C48 C49 C50 -0.6(3) . . . . ?
C48 C49 C50 C51 0.8(2) . . . . ?
C49 C50 C51 C52 0.0(2) . . . . ?
C49 C50 C51 N2 176.65(16) . . . . ?
C40 N2 C51 C50 -174.04(16) . . . . ?
C36 N2 C51 C50 -1.5(3) . . . . ?
C40 N2 C51 C52 2.92(16) . . . . ?
C36 N2 C51 C52 175.47(13) . . . . ?
C48 C47 C52 C51 1.2(2) . . . . ?
C46 C47 C52 C51 -177.08(16) . . . . ?
C48 C47 C52 C39 -174.76(15) . . . . ?
C46 C47 C52 C39 6.9(2) . . . . ?
C50 C51 C52 C47 -1.0(2) . . . . ?
N2 C51 C52 C47 -178.52(15) . . . . ?
C50 C51 C52 C39 175.54(13) . . . . ?
N2 C51 C52 C39 -1.98(17) . . . . ?
C44 C39 C52 C47 1.4(3) . . . . ?
C40 C39 C52 C47 176.86(15) . . . . ?
C44 C39 C52 C51 -175.15(15) . . . . ?
C40 C39 C52 C51 0.29(17) . . . . ?
C6T C1T C2T C3T 0.0 . . . . ?
C7T C1T C2T C3T -179.3(5) . . . . ?
C1T C2T C3T C4T 0.0 . . . . ?
C2T C3T C4T C5T 0.0 . . . . ?
C3T C4T C5T C6T 0.0 . . . . ?
C4T C5T C6T C1T 0.0 . . . . ?
C2T C1T C6T C5T 0.0 . . . . ?
C7T C1T C6T C5T 179.3(5) . . . . ?
C6S C1S C2S C3S 0.0 . . . . ?
C7S C1S C2S C3S -179.7(5) . . . . ?
C1S C2S C3S C4S 0.0 . . . . ?
C2S C3S C4S C5S 0.0 . . . . ?
C3S C4S C5S C6S 0.0 . . . . ?
C4S C5S C6S C1S 0.0 . . . . ?
C2S C1S C6S C5S 0.0 . . . . ?
C7S C1S C6S C5S 179.7(5) . . . . ?
